data_4337030
loop_
_publ_author_name
'Chung-Yen Lu'
'Wen-Feng Liaw'

_publ_section_title
;
 Formation Pathway of Roussin's Red Ester (RRE) via the Reaction of a
 {Fe(NO)2}10 Dinitrosyliron Complex (DNIC) and Thiol: Facile Synthetic
 Route for Synthesizing Cysteine-Containing DNIC
;
_journal_name_full 'Inorganic Chemistry'
_journal_page_first 13918
_journal_page_last 13926
_journal_paper_doi 10.1021/ic402364p
_journal_volume 52
_journal_year 2013
_chemical_formula_moiety 'C15 H31 Fe2 N5 O11 S'
_chemical_formula_sum 'C15 H31 Fe2 N5 O11 S'
_chemical_formula_weight 601.21
_chemical_name_systematic
;
 ?
;
_space_group_IT_number 14
_symmetry_cell_setting monoclinic
_symmetry_space_group_name_Hall '-P 2ybc'
_symmetry_space_group_name_H-M 'P 1 21/c 1'
_atom_sites_solution_hydrogens geom
_atom_sites_solution_primary direct
_atom_sites_solution_secondary difmap
_audit_creation_method SHELXL-97
_cell_angle_alpha 90.00
_cell_angle_beta 98.478(2)
_cell_angle_gamma 90.00
_cell_formula_units_Z 4
_cell_length_a 10.8834(6)
_cell_length_b 10.7139(6)
_cell_length_c 22.0706(11)
_cell_measurement_reflns_used 0
_cell_measurement_temperature 200(2)
_cell_measurement_theta_max 0
_cell_measurement_theta_min 0
_cell_volume 2545.4(2)
_computing_molecular_graphics 'Ortep-3 for Windows (Farrugia, 1997)'
_computing_publication_material 'WinGX publication routines (Farrugia, 1999)'
_computing_structure_refinement 'SHELXL-97 (Sheldrick, 1997)'
_computing_structure_solution 'SHELXS-86 (Sheldrick, 1986)'
_diffrn_ambient_temperature 200(2)
_diffrn_measured_fraction_theta_full 0.999
_diffrn_measured_fraction_theta_max 0.999
_diffrn_radiation_monochromator graphite
_diffrn_radiation_source 'fine-focus sealed tube'
_diffrn_radiation_type MoK\a
_diffrn_radiation_wavelength 0.71073
_diffrn_reflns_av_R_equivalents 0.0432
_diffrn_reflns_av_sigmaI/netI 0.0428
_diffrn_reflns_limit_h_max 9
_diffrn_reflns_limit_h_min -12
_diffrn_reflns_limit_k_max 12
_diffrn_reflns_limit_k_min -12
_diffrn_reflns_limit_l_max 26
_diffrn_reflns_limit_l_min -17
_diffrn_reflns_number 17967
_diffrn_reflns_theta_full 25.07
_diffrn_reflns_theta_max 25.07
_diffrn_reflns_theta_min 1.89
_exptl_absorpt_coefficient_mu 1.282
_exptl_absorpt_correction_T_max 0.9505
_exptl_absorpt_correction_T_min 0.6996
_exptl_absorpt_correction_type multi-scan
_exptl_crystal_colour green(dark)
_exptl_crystal_density_diffrn 1.569
_exptl_crystal_description prism
_exptl_crystal_F_000 1248
_exptl_crystal_size_max 0.30
_exptl_crystal_size_mid 0.19
_exptl_crystal_size_min 0.04
_refine_diff_density_max 0.347
_refine_diff_density_min -0.474
_refine_diff_density_rms 0.127
_refine_ls_extinction_method none
_refine_ls_goodness_of_fit_ref 1.065
_refine_ls_hydrogen_treatment constr
_refine_ls_matrix_type full
_refine_ls_number_parameters 314
_refine_ls_number_reflns 4519
_refine_ls_number_restraints 0
_refine_ls_restrained_S_all 1.065
_refine_ls_R_factor_all 0.0570
_refine_ls_R_factor_gt 0.0362
_refine_ls_shift/su_max 0.001
_refine_ls_shift/su_mean 0.000
_refine_ls_structure_factor_coef Fsqd
_refine_ls_weighting_details 'calc w=1/[\s^2^(Fo^2^)+(0.0564P)^2^+0.0000P] where P=(Fo^2^+2Fc^2^)/3'
_refine_ls_weighting_scheme calc
_refine_ls_wR_factor_gt 0.0859
_refine_ls_wR_factor_ref 0.1031
_reflns_number_gt 3474
_reflns_number_total 4519
_reflns_threshold_expression >2sigma(I)
_cod_data_source_file ic402364p_si_002_1.cif
_cod_data_source_block complex_1
_cod_original_sg_symbol_H-M 'P 21/c'
_cod_database_code 4337030

loop_
_symmetry_equiv_pos_as_xyz
'x, y, z'
'-x, y+1/2, -z+1/2'
'-x, -y, -z'
'x, -y-1/2, z-1/2'

loop_
_atom_site_label
_atom_site_type_symbol
_atom_site_fract_x
_atom_site_fract_y
_atom_site_fract_z
_atom_site_U_iso_or_equiv
_atom_site_adp_type
_atom_site_occupancy
_atom_site_symmetry_multiplicity
_atom_site_calc_flag
_atom_site_refinement_flags
_atom_site_disorder_assembly
_atom_site_disorder_group
C1 C 0.0239(3) 0.5938(3) 0.08833(15) 0.0319(7) Uani 1 1 d . . .
C2 C 0.1895(3) 0.4403(3) 0.26361(14) 0.0338(8) Uani 1 1 d . . .
H2A H 0.1070 0.4080 0.2456 0.041 Uiso 1 1 calc R . .
H2B H 0.2492 0.3701 0.2663 0.041 Uiso 1 1 calc R . .
C3 C 0.1826(2) 0.4884(3) 0.32699(14) 0.0318(7) Uani 1 1 d . . .
H3A H 0.1210 0.5569 0.3245 0.038 Uiso 1 1 calc R . .
H3B H 0.1538 0.4206 0.3520 0.038 Uiso 1 1 calc R . .
C4 C 0.1798(3) 0.7613(4) 0.46106(18) 0.0544(10) Uani 1 1 d . A .
H4A H 0.1154 0.8239 0.4665 0.065 Uiso 1 1 calc R . .
H4B H 0.2594 0.7882 0.4852 0.065 Uiso 1 1 calc R . .
C5 C 0.1436(3) 0.6371(4) 0.48217(17) 0.0516(11) Uani 1 1 d . . .
H5A H 0.1217 0.6441 0.5240 0.062 Uiso 1 1 calc R . .
H5B H 0.0698 0.6062 0.4547 0.062 Uiso 1 1 calc R . .
C6 C 0.2142(3) 0.4316(4) 0.50356(17) 0.0542(11) Uani 1 1 d . . .
H6A H 0.1410 0.3975 0.4767 0.065 Uiso 1 1 calc R . .
H6B H 0.1932 0.4385 0.5456 0.065 Uiso 1 1 calc R . .
C7 C 0.3225(4) 0.3453(4) 0.50360(17) 0.0574(11) Uani 1 1 d . . .
H7A H 0.3975 0.3821 0.5278 0.069 Uiso 1 1 calc R . .
H7B H 0.3051 0.2646 0.5225 0.069 Uiso 1 1 calc R . .
C8 C 0.4448(3) 0.2456(4) 0.43789(18) 0.0558(11) Uani 1 1 d . . .
H8A H 0.4328 0.1650 0.4581 0.067 Uiso 1 1 calc R . .
H8B H 0.5227 0.2839 0.4584 0.067 Uiso 1 1 calc R . .
C9 C 0.4523(3) 0.2251(4) 0.37188(18) 0.0509(10) Uani 1 1 d . . .
H9A H 0.5194 0.1645 0.3681 0.061 Uiso 1 1 calc R . .
H9B H 0.3731 0.1885 0.3518 0.061 Uiso 1 1 calc R . .
C10 C 0.6048(3) 0.3687(4) 0.34572(19) 0.0526(11) Uani 1 1 d . . .
H10A H 0.6505 0.3000 0.3289 0.063 Uiso 1 1 calc R . .
H10B H 0.6405 0.3812 0.3892 0.063 Uiso 1 1 calc R . .
C11 C 0.6159(3) 0.4859(4) 0.31022(18) 0.0519(11) Uani 1 1 d . . .
H11A H 0.7043 0.5028 0.3075 0.062 Uiso 1 1 calc R . .
H11B H 0.5708 0.4766 0.2681 0.062 Uiso 1 1 calc R . .
C12 C 0.5771(3) 0.7007(4) 0.30922(18) 0.0494(10) Uani 1 1 d . . .
H12A H 0.5371 0.6934 0.2661 0.059 Uiso 1 1 calc R . .
H12B H 0.6662 0.7197 0.3094 0.059 Uiso 1 1 calc R . .
C13 C 0.5181(4) 0.8023(4) 0.33971(19) 0.0550(11) Uani 1 1 d . A .
H13A H 0.5486 0.8016 0.3842 0.066 Uiso 1 1 calc R . .
H13B H 0.5390 0.8840 0.3229 0.066 Uiso 1 1 calc R . .
C14 C 0.3419(8) 0.8825(7) 0.3655(4) 0.055(2) Uani 0.619(6) 1 d P A 1
H14A H 0.3576 0.9657 0.3487 0.067 Uiso 0.619(6) 1 calc PR A 1
H14B H 0.3821 0.8784 0.4087 0.067 Uiso 0.619(6) 1 calc PR A 1
C15 C 0.2040(7) 0.8578(6) 0.3606(4) 0.0530(17) Uani 0.619(6) 1 d P A 1
H15A H 0.1609 0.9307 0.3752 0.064 Uiso 0.619(6) 1 calc PR A 1
H15B H 0.1678 0.8403 0.3176 0.064 Uiso 0.619(6) 1 calc PR A 1
C14' C 0.2903(13) 0.8773(13) 0.3324(7) 0.055(2) Uani 0.381(6) 1 d P A 2
H14C H 0.3177 0.9606 0.3203 0.067 Uiso 0.381(6) 1 calc PR A 2
H14D H 0.2139 0.8539 0.3046 0.067 Uiso 0.381(6) 1 calc PR A 2
C15' C 0.2674(12) 0.8788(11) 0.3954(6) 0.0530(17) Uani 0.381(6) 1 d P A 2
H15C H 0.2168 0.9518 0.4038 0.064 Uiso 0.381(6) 1 calc PR A 2
H15D H 0.3460 0.8786 0.4244 0.064 Uiso 0.381(6) 1 calc PR A 2
Fe1 Fe 0.06308(4) 0.66632(4) 0.17195(2) 0.03015(15) Uani 1 1 d . . .
Fe2 Fe 0.17160(4) 0.48829(5) 0.11720(2) 0.03207(15) Uani 1 1 d . . .
N1 N 0.0883(2) 0.8137(3) 0.15443(13) 0.0375(7) Uani 1 1 d . . .
N2 N -0.0596(2) 0.6313(3) 0.20415(12) 0.0390(7) Uani 1 1 d . . .
N3 N 0.1216(3) 0.3434(3) 0.12072(13) 0.0440(7) Uani 1 1 d . . .
N4 N 0.2759(2) 0.5127(3) 0.07086(12) 0.0388(7) Uani 1 1 d . . .
N5 N 0.30444(19) 0.5348(2) 0.35737(11) 0.0248(6) Uani 1 1 d . . .
H5C H 0.3617 0.4701 0.3574 0.030 Uiso 1 1 d R . .
H5D H 0.3187 0.6105 0.3433 0.030 Uiso 1 1 d R . .
H5E H 0.3092 0.5549 0.3966 0.030 Uiso 1 1 d R . .
O1 O -0.0484(2) 0.6083(3) 0.04626(11) 0.0550(7) Uani 1 1 d . . .
O2 O 0.0871(2) 0.9207(3) 0.14095(13) 0.0574(7) Uani 1 1 d . . .
O3 O -0.1535(2) 0.6210(3) 0.22533(13) 0.0634(8) Uani 1 1 d . . .
O4 O 0.1007(3) 0.2356(3) 0.12060(15) 0.0737(9) Uani 1 1 d . . .
O5 O 0.3515(2) 0.5080(3) 0.03715(12) 0.0568(7) Uani 1 1 d . . .
O6 O 0.1926(3) 0.7510(3) 0.39848(14) 0.0745(9) Uani 1 1 d . . .
O7 O 0.2437(2) 0.5515(2) 0.48224(10) 0.0429(6) Uani 1 1 d . . .
O8 O 0.3429(2) 0.3260(2) 0.44231(10) 0.0466(6) Uani 1 1 d . . .
O9 O 0.47599(18) 0.3380(2) 0.34095(10) 0.0393(6) Uani 1 1 d . . .
O10 O 0.56473(18) 0.5868(2) 0.34028(10) 0.0390(6) Uani 1 1 d . . .
O11 O 0.3888(2) 0.7839(2) 0.32936(12) 0.0538(7) Uani 1 1 d . . .
S1 S 0.23788(6) 0.56048(8) 0.21306(3) 0.0301(2) Uani 1 1 d . . .

loop_
_atom_site_aniso_label
_atom_site_aniso_U_11
_atom_site_aniso_U_22
_atom_site_aniso_U_33
_atom_site_aniso_U_23
_atom_site_aniso_U_13
_atom_site_aniso_U_12
C1 0.0322(16) 0.034(2) 0.0293(18) 0.0010(15) 0.0033(14) -0.0006(14)
C2 0.0387(17) 0.028(2) 0.0320(18) 0.0017(15) -0.0023(14) -0.0065(14)
C3 0.0254(14) 0.036(2) 0.0339(18) 0.0047(16) 0.0037(13) -0.0055(14)
C4 0.047(2) 0.050(3) 0.067(3) -0.015(2) 0.0122(19) 0.0111(18)
C5 0.049(2) 0.070(3) 0.041(2) 0.007(2) 0.0228(17) 0.0195(19)
C6 0.056(2) 0.065(3) 0.046(2) 0.018(2) 0.0229(18) 0.003(2)
C7 0.080(3) 0.057(3) 0.038(2) 0.019(2) 0.015(2) 0.013(2)
C8 0.059(2) 0.042(3) 0.067(3) 0.012(2) 0.008(2) 0.0104(19)
C9 0.056(2) 0.035(2) 0.062(3) 0.001(2) 0.0100(19) 0.0082(18)
C10 0.0315(17) 0.056(3) 0.073(3) -0.007(2) 0.0138(18) 0.0131(17)
C11 0.0335(17) 0.066(3) 0.061(3) 0.003(2) 0.0222(17) 0.0089(18)
C12 0.0325(17) 0.055(3) 0.062(2) 0.023(2) 0.0104(17) -0.0063(17)
C13 0.068(2) 0.039(3) 0.054(2) 0.010(2) -0.005(2) -0.021(2)
C14 0.069(6) 0.029(3) 0.073(6) 0.000(5) 0.025(4) -0.001(4)
C15 0.066(5) 0.034(3) 0.063(5) 0.004(4) 0.024(3) 0.013(3)
C14' 0.069(6) 0.029(3) 0.073(6) 0.000(5) 0.025(4) -0.001(4)
C15' 0.066(5) 0.034(3) 0.063(5) 0.004(4) 0.024(3) 0.013(3)
Fe1 0.0288(2) 0.0295(3) 0.0335(3) -0.0023(2) 0.00862(19) -0.00056(19)
Fe2 0.0338(2) 0.0346(3) 0.0274(3) -0.0045(2) 0.00328(19) 0.0030(2)
N1 0.0300(13) 0.037(2) 0.0471(17) 0.0007(15) 0.0110(12) 0.0028(12)
N2 0.0407(15) 0.0338(18) 0.0447(17) -0.0057(14) 0.0136(13) 0.0000(13)
N3 0.0446(16) 0.040(2) 0.0447(18) -0.0073(15) -0.0040(13) 0.0014(15)
N4 0.0448(15) 0.0394(19) 0.0329(16) -0.0048(14) 0.0076(13) 0.0077(13)
N5 0.0257(12) 0.0227(15) 0.0262(13) 0.0005(11) 0.0048(10) -0.0012(10)
O1 0.0493(14) 0.071(2) 0.0411(15) -0.0002(14) -0.0033(12) 0.0072(14)
O2 0.0484(14) 0.0341(17) 0.093(2) 0.0111(15) 0.0222(14) 0.0038(12)
O3 0.0490(14) 0.064(2) 0.087(2) -0.0102(16) 0.0422(15) -0.0109(14)
O4 0.0735(19) 0.0369(19) 0.103(3) -0.0111(17) -0.0136(16) -0.0065(15)
O5 0.0619(15) 0.060(2) 0.0562(17) -0.0005(14) 0.0322(14) 0.0079(13)
O6 0.106(2) 0.0444(19) 0.090(2) 0.0173(16) 0.0705(18) 0.0270(16)
O7 0.0447(12) 0.0484(17) 0.0383(13) 0.0055(12) 0.0147(11) 0.0066(11)
O8 0.0560(14) 0.0450(16) 0.0401(14) 0.0112(12) 0.0111(11) 0.0135(12)
O9 0.0332(11) 0.0361(15) 0.0486(14) -0.0031(12) 0.0059(10) 0.0071(10)
O10 0.0344(11) 0.0440(16) 0.0398(13) 0.0064(12) 0.0099(10) -0.0038(10)
O11 0.0513(14) 0.0301(15) 0.087(2) 0.0042(14) 0.0343(14) 0.0004(12)
S1 0.0299(4) 0.0328(5) 0.0272(4) -0.0008(4) 0.0030(3) -0.0037(3)

loop_
_atom_type_symbol
_atom_type_description
_atom_type_scat_dispersion_real
_atom_type_scat_dispersion_imag
_atom_type_scat_source
C C 0.0033 0.0016 'International Tables Vol C Tables 4.2.6.8 and 6.1.1.4'
H H 0.0000 0.0000 'International Tables Vol C Tables 4.2.6.8 and 6.1.1.4'
N N 0.0061 0.0033 'International Tables Vol C Tables 4.2.6.8 and 6.1.1.4'
O O 0.0106 0.0060 'International Tables Vol C Tables 4.2.6.8 and 6.1.1.4'
S S 0.1246 0.1234 'International Tables Vol C Tables 4.2.6.8 and 6.1.1.4'
Fe Fe 0.3463 0.8444 'International Tables Vol C Tables 4.2.6.8 and 6.1.1.4'

loop_
_geom_angle_atom_site_label_1
_geom_angle_atom_site_label_2
_geom_angle_atom_site_label_3
_geom_angle
O1 C1 Fe1 137.1(3)
O1 C1 Fe2 140.2(3)
Fe1 C1 Fe2 82.66(13)
C3 C2 S1 112.6(2)
C3 C2 H2A 109.1
S1 C2 H2A 109.1
C3 C2 H2B 109.1
S1 C2 H2B 109.1
H2A C2 H2B 107.8
N5 C3 C2 111.8(2)
N5 C3 H3A 109.2
C2 C3 H3A 109.2
N5 C3 H3B 109.2
C2 C3 H3B 109.2
H3A C3 H3B 107.9
O6 C4 C5 107.8(3)
O6 C4 H4A 110.1
C5 C4 H4A 110.1
O6 C4 H4B 110.1
C5 C4 H4B 110.1
H4A C4 H4B 108.5
O7 C5 C4 109.9(3)
O7 C5 H5A 109.7
C4 C5 H5A 109.7
O7 C5 H5B 109.7
C4 C5 H5B 109.7
H5A C5 H5B 108.2
O7 C6 C7 110.0(3)
O7 C6 H6A 109.7
C7 C6 H6A 109.7
O7 C6 H6B 109.7
C7 C6 H6B 109.7
H6A C6 H6B 108.2
O8 C7 C6 108.8(3)
O8 C7 H7A 109.9
C6 C7 H7A 109.9
O8 C7 H7B 109.9
C6 C7 H7B 109.9
H7A C7 H7B 108.3
O8 C8 C9 108.3(3)
O8 C8 H8A 110.0
C9 C8 H8A 110.0
O8 C8 H8B 110.0
C9 C8 H8B 110.0
H8A C8 H8B 108.4
O9 C9 C8 112.4(3)
O9 C9 H9A 109.1
C8 C9 H9A 109.1
O9 C9 H9B 109.1
C8 C9 H9B 109.1
H9A C9 H9B 107.8
O9 C10 C11 108.0(3)
O9 C10 H10A 110.1
C11 C10 H10A 110.1
O9 C10 H10B 110.1
C11 C10 H10B 110.1
H10A C10 H10B 108.4
O10 C11 C10 109.0(3)
O10 C11 H11A 109.9
C10 C11 H11A 109.9
O10 C11 H11B 109.9
C10 C11 H11B 109.9
H11A C11 H11B 108.3
O10 C12 C13 109.6(3)
O10 C12 H12A 109.7
C13 C12 H12A 109.7
O10 C12 H12B 109.7
C13 C12 H12B 109.7
H12A C12 H12B 108.2
O11 C13 C12 108.4(3)
O11 C13 H13A 110.0
C12 C13 H13A 110.0
O11 C13 H13B 110.0
C12 C13 H13B 110.0
H13A C13 H13B 108.4
O11 C14 C15 104.9(6)
O11 C14 H14A 110.8
C15 C14 H14A 110.8
O11 C14 H14B 110.8
C15 C14 H14B 110.8
H14A C14 H14B 108.8
O6 C15 C14 105.6(6)
O6 C15 H15A 110.6
C14 C15 H15A 110.6
O6 C15 H15B 110.6
C14 C15 H15B 110.6
H15A C15 H15B 108.8
C15' C14' O11 106.2(11)
C15' C14' H14C 110.5
O11 C14' H14C 110.5
C15' C14' H14D 110.5
O11 C14' H14D 110.5
H14C C14' H14D 108.7
C14' C15' O6 101.1(10)
C14' C15' H15C 111.6
O6 C15' H15C 111.6
C14' C15' H15D 111.6
O6 C15' H15D 111.6
H15C C15' H15D 109.4
N2 Fe1 N1 119.38(13)
N2 Fe1 C1 103.58(13)
N1 Fe1 C1 100.13(14)
N2 Fe1 S1 113.35(10)
N1 Fe1 S1 114.12(9)
C1 Fe1 S1 103.10(9)
N2 Fe1 Fe2 118.75(10)
N1 Fe1 Fe2 118.86(9)
C1 Fe1 Fe2 48.69(9)
S1 Fe1 Fe2 54.43(2)
N3 Fe2 N4 115.99(14)
N3 Fe2 C1 107.00(13)
N4 Fe2 C1 107.89(13)
N3 Fe2 S1 109.79(10)
N4 Fe2 S1 111.68(10)
C1 Fe2 S1 103.63(10)
N3 Fe2 Fe1 119.14(10)
N4 Fe2 Fe1 124.35(10)
C1 Fe2 Fe1 48.64(9)
S1 Fe2 Fe1 55.01(2)
O2 N1 Fe1 169.9(2)
O3 N2 Fe1 171.6(3)
O4 N3 Fe2 170.9(3)
O5 N4 Fe2 168.5(3)
C3 N5 H5C 107.8
C3 N5 H5D 109.8
H5C N5 H5D 121.7
C3 N5 H5E 116.4
H5C N5 H5E 103.7
H5D N5 H5E 97.5
C4 O6 C15 122.5(4)
C4 O6 C15' 95.7(5)
C15 O6 C15' 37.2(4)
C6 O7 C5 111.9(3)
C7 O8 C8 112.8(3)
C10 O9 C9 113.8(3)
C12 O10 C11 110.9(3)
C13 O11 C14 103.4(4)
C13 O11 C14' 127.9(6)
C14 O11 C14' 33.9(5)
C2 S1 Fe2 104.37(11)
C2 S1 Fe1 107.08(11)
Fe2 S1 Fe1 70.56(3)

loop_
_geom_bond_atom_site_label_1
_geom_bond_atom_site_label_2
_geom_bond_distance
C1 O1 1.136(4)
C1 Fe1 1.990(3)
C1 Fe2 1.992(3)
C2 C3 1.503(4)
C2 S1 1.831(3)
C2 H2A 0.9900
C2 H2B 0.9900
C3 N5 1.481(4)
C3 H3A 0.9900
C3 H3B 0.9900
C4 O6 1.413(4)
C4 C5 1.482(5)
C4 H4A 0.9900
C4 H4B 0.9900
C5 O7 1.423(4)
C5 H5A 0.9900
C5 H5B 0.9900
C6 O7 1.421(4)
C6 C7 1.497(5)
C6 H6A 0.9900
C6 H6B 0.9900
C7 O8 1.418(4)
C7 H7A 0.9900
C7 H7B 0.9900
C8 O8 1.419(4)
C8 C9 1.488(5)
C8 H8A 0.9900
C8 H8B 0.9900
C9 O9 1.431(4)
C9 H9A 0.9900
C9 H9B 0.9900
C10 O9 1.429(4)
C10 C11 1.495(5)
C10 H10A 0.9900
C10 H10B 0.9900
C11 O10 1.424(4)
C11 H11A 0.9900
C11 H11B 0.9900
C12 O10 1.416(4)
C12 C13 1.476(5)
C12 H12A 0.9900
C12 H12B 0.9900
C13 O11 1.405(4)
C13 H13A 0.9900
C13 H13B 0.9900
C14 O11 1.459(8)
C14 C15 1.512(12)
C14 H14A 0.9900
C14 H14B 0.9900
C15 O6 1.434(7)
C15 H15A 0.9900
C15 H15B 0.9900
C14' C15' 1.449(19)
C14' O11 1.475(14)
C14' H14C 0.9900
C14' H14D 0.9900
C15' O6 1.600(12)
C15' H15C 0.9900
C15' H15D 0.9900
Fe1 N2 1.646(2)
Fe1 N1 1.658(3)
Fe1 S1 2.2846(9)
Fe1 Fe2 2.6295(6)
Fe2 N3 1.651(3)
Fe2 N4 1.657(3)
Fe2 S1 2.2682(9)
N1 O2 1.184(3)
N2 O3 1.190(3)
N3 O4 1.177(4)
N4 O5 1.189(3)
N5 H5C 0.9321
N5 H5D 0.8907
N5 H5E 0.8864
